data_7247070
loop_
_publ_author_name
'Luo, Tong-Kai'
'Zhong, Xiang'
'Zhang, Qing-Yun'
'Chen, Xiao-Feng'
'Xu, Hui'
'Peng, Yan'
'Liu, Sui-Jun'
'Hu, Zhao-Bo'
'Wen, He-Rui'

_publ_section_title
;
 Effect of remote substituents and coordination anions on the magnetic
 properties of Co(ii) dimer complexes
;
_journal_issue 34
_journal_name_full CrystEngComm
_journal_page_first 4873
_journal_page_last 4878
_journal_paper_doi 10.1039/D3CE00523B
_journal_volume 25
_journal_year 2023
_chemical_formula_moiety 'C24 H26 Br2 Cl2 Co2 N4 O2'
_chemical_formula_sum 'C24 H26 Br2 Cl2 Co2 N4 O2'
_chemical_formula_weight 753.094
_chemical_name_systematic '[Co2L2Cl2]'
_space_group_crystal_system monoclinic
_space_group_IT_number 14
_space_group_name_Hall '-P 2ybc'
_space_group_name_H-M_alt 'P 1 21/c 1'
_symmetry_Int_Tables_number 14
_audit_creation_date 2023-04-26
_audit_creation_method
;
Olex2 1.5-alpha
(compiled 2021.06.18 svn.r64d69d6c for OlexSys, GUI svn.r6354)
;
_audit_update_record
;
2023-05-15 deposited with the CCDC.	2023-07-19 downloaded from the CCDC.
;
_cell_angle_alpha 90
_cell_angle_beta 115.832(6)
_cell_angle_gamma 90
_cell_formula_units_Z 2
_cell_length_a 9.8457(19)
_cell_length_b 10.6763(19)
_cell_length_c 14.355(3)
_cell_measurement_reflns_used 2829
_cell_measurement_temperature 293.0
_cell_measurement_theta_max 25.32
_cell_measurement_theta_min 2.98
_cell_volume 1358.2(5)
_computing_cell_refinement 'SAINT V8.38A (?, 2016)'
_computing_data_reduction 'SAINT V8.38A (?, 2016)'
_computing_molecular_graphics 'Olex2 1.5-alpha (Dolomanov et al., 2009)'
_computing_publication_material 'Olex2 1.5-alpha (Dolomanov et al., 2009)'
_computing_structure_refinement 'olex2.refine 1.5-alpha (Bourhis et al., 2015)'
_computing_structure_solution 'olex2.solve 1.5-alpha (Bourhis et al., 2015)'
_diffrn_ambient_temperature 293.00
_diffrn_measured_fraction_theta_full 0.9992
_diffrn_measured_fraction_theta_max 0.9965
_diffrn_measurement_device_type 'Bruker APEX-II CCD'
_diffrn_measurement_method '\f and \w scans'
_diffrn_radiation_type 'Mo K\a'
_diffrn_radiation_wavelength 0.71073
_diffrn_reflns_av_R_equivalents 0.1454
_diffrn_reflns_av_unetI/netI 0.1201
_diffrn_reflns_Laue_measured_fraction_full 0.9992
_diffrn_reflns_Laue_measured_fraction_max 0.9965
_diffrn_reflns_limit_h_max 12
_diffrn_reflns_limit_h_min -12
_diffrn_reflns_limit_k_max 13
_diffrn_reflns_limit_k_min -13
_diffrn_reflns_limit_l_max 18
_diffrn_reflns_limit_l_min -18
_diffrn_reflns_number 20038
_diffrn_reflns_point_group_measured_fraction_full 0.9992
_diffrn_reflns_point_group_measured_fraction_max 0.9965
_diffrn_reflns_theta_full 25.2417
_diffrn_reflns_theta_max 27.54
_diffrn_reflns_theta_min 2.87
_exptl_absorpt_coefficient_mu 4.390
_exptl_absorpt_correction_type none
_exptl_crystal_density_diffrn 1.841
_exptl_crystal_description Block
_exptl_crystal_F_000 749.443
_refine_diff_density_max 1.8669
_refine_diff_density_min -1.7114
_refine_diff_density_rms 0.4475
_refine_ls_d_res_high 0.7686
_refine_ls_d_res_low 7.0914
_refine_ls_goodness_of_fit_ref 1.0793
_refine_ls_hydrogen_treatment constr
_refine_ls_matrix_type full
_refine_ls_number_constraints 21
_refine_ls_number_parameters 163
_refine_ls_number_reflns 3125
_refine_ls_number_restraints 0
_refine_ls_restrained_S_all 1.0793
_refine_ls_R_factor_all 0.1792
_refine_ls_R_factor_gt 0.1050
_refine_ls_shift/su_max 0.0006
_refine_ls_shift/su_mean 0.0002
_refine_ls_structure_factor_coef Fsqd
_refine_ls_weighting_details 'w=1/[\s^2^(Fo^2^)+(0.1099P)^2^+19.4640P] where P=(Fo^2^+2Fc^2^)/3'
_refine_ls_weighting_scheme calc
_refine_ls_wR_factor_gt 0.2502
_refine_ls_wR_factor_ref 0.2855
_reflns_Friedel_coverage 0.0
_reflns_limit_h_max 11
_reflns_limit_h_min -12
_reflns_limit_k_max 13
_reflns_limit_k_min 0
_reflns_limit_l_max 18
_reflns_limit_l_min 0
_reflns_number_gt 1787
_reflns_number_total 3125
_reflns_threshold_expression I>=2u(I)
_cod_data_source_file d3ce00523b2.cif
_cod_data_source_block co2-br
_cod_depositor_comments 'Adding full bibliography for 7247070--7247073.cif.'
_cod_database_code 7247070
_olex2_refinement_description
;
1. Fixed Uiso
 At 1.2 times of:
  All C(H) groups, All C(H,H) groups
2.a Secondary CH2 refined with riding coordinates:
 C5(H5a,H5b), C1(H1a,H1b), C2(H2a,H2b), C4(H4a,H4b), C3(H3a,H3b)
2.b Aromatic/amide H refined with riding coordinates:
 C10(H10), C12(H12), C9(H9)
;
_olex2_submission_special_instructions 'No special instructions were received'

loop_
_space_group_symop_id
_space_group_symop_operation_xyz
1 x,y,z
2 -x,y+1/2,-z+1/2
3 -x,-y,-z
4 x,-y-1/2,z-1/2

loop_
_atom_site_label
_atom_site_type_symbol
_atom_site_fract_x
_atom_site_fract_y
_atom_site_fract_z
_atom_site_U_iso_or_equiv
_atom_site_adp_type
_atom_site_occupancy
_atom_site_refinement_flags_posn
Br1 Br 1.0021(2) 0.31184(18) 0.10930(14) 0.0625(6) Uani 1.000000 .
Co1 Co 0.61809(19) 0.63457(15) 0.37857(12) 0.0295(5) Uani 1.000000 .
Cl1 Cl 0.6647(5) 0.8246(3) 0.4479(3) 0.0555(10) Uani 1.000000 .
O1 O 0.7754(10) 0.5156(9) 0.4050(6) 0.038(2) Uani 1.000000 .
N2 N 0.5310(11) 0.6200(9) 0.2271(7) 0.030(2) Uani 1.000000 .
N1 N 0.4366(11) 0.5709(9) 0.4019(7) 0.026(2) Uani 1.000000 .
C7 C 0.7431(14) 0.5029(11) 0.2300(9) 0.028(3) Uani 1.000000 .
C6 C 0.5980(15) 0.5644(12) 0.1796(10) 0.034(3) Uani 1.000000 .
C8 C 0.8185(13) 0.4758(11) 0.3358(9) 0.029(3) Uani 1.000000 .
C10 C 1.0030(14) 0.3492(13) 0.3048(10) 0.037(3) Uani 1.000000 .
H10 H 1.0881(14) 0.2983(13) 0.3295(10) 0.044(4) Uiso 1.000000 R
C12 C 0.8058(15) 0.4551(12) 0.1642(9) 0.035(3) Uani 1.000000 .
H12 H 0.7617(15) 0.4763(12) 0.0944(9) 0.043(4) Uiso 1.000000 R
C5 C 0.3728(15) 0.6588(11) 0.1678(9) 0.034(3) Uani 1.000000 .
H5a H 0.3641(15) 0.7482(11) 0.1761(9) 0.041(3) Uiso 1.000000 R
H5b H 0.3409(15) 0.6419(11) 0.0949(9) 0.041(3) Uiso 1.000000 R
C1 C 0.4385(15) 0.6175(11) 0.5006(9) 0.032(3) Uani 1.000000 .
H1a H 0.4426(15) 0.7083(11) 0.5015(9) 0.039(3) Uiso 1.000000 R
H1b H 0.3454(15) 0.5929(11) 0.5034(9) 0.039(3) Uiso 1.000000 R
C11 C 0.9272(14) 0.3799(13) 0.2014(10) 0.036(3) Uani 1.000000 .
C2 C 0.4299(15) 0.4323(11) 0.4052(10) 0.034(3) Uani 1.000000 .
H2a H 0.3363(15) 0.4070(11) 0.4068(10) 0.041(4) Uiso 1.000000 R
H2b H 0.4316(15) 0.3975(11) 0.3433(10) 0.041(4) Uiso 1.000000 R
C9 C 0.9457(13) 0.3982(11) 0.3707(10) 0.032(3) Uani 1.000000 .
H9 H 0.9941(13) 0.3783(11) 0.4407(10) 0.038(3) Uiso 1.000000 R
C4 C 0.2724(14) 0.5897(12) 0.2046(10) 0.034(3) Uani 1.000000 .
H4a H 0.1683(14) 0.6073(12) 0.1572(10) 0.041(3) Uiso 1.000000 R
H4b H 0.2884(14) 0.5005(12) 0.2008(10) 0.041(3) Uiso 1.000000 R
C3 C 0.2948(14) 0.6205(12) 0.3152(10) 0.038(3) Uani 1.000000 .
H3a H 0.2091(14) 0.5878(12) 0.3238(10) 0.046(4) Uiso 1.000000 R
H3b H 0.2938(14) 0.7109(12) 0.3219(10) 0.046(4) Uiso 1.000000 R

loop_
_atom_site_aniso_label
_atom_site_aniso_U_11
_atom_site_aniso_U_22
_atom_site_aniso_U_33
_atom_site_aniso_U_12
_atom_site_aniso_U_13
_atom_site_aniso_U_23
Br1 0.0661(11) 0.0709(12) 0.0697(11) 0.0063(9) 0.0473(10) -0.0176(9)
Co1 0.0370(9) 0.0283(9) 0.0297(8) -0.0039(8) 0.0206(7) -0.0043(7)
Cl1 0.080(3) 0.0390(19) 0.063(2) -0.0214(19) 0.046(2) -0.0124(17)
O1 0.040(5) 0.048(6) 0.029(4) 0.002(4) 0.018(4) 0.010(4)
N2 0.042(6) 0.022(5) 0.029(5) 0.004(4) 0.019(5) 0.001(4)
N1 0.037(6) 0.020(5) 0.032(5) 0.003(4) 0.025(5) -0.001(4)
C7 0.039(7) 0.024(6) 0.028(6) 0.002(5) 0.022(6) 0.009(5)
C6 0.046(8) 0.033(7) 0.037(7) 0.006(6) 0.031(6) 0.004(6)
C8 0.028(6) 0.028(6) 0.029(6) -0.002(5) 0.011(5) 0.005(5)
C10 0.019(6) 0.042(8) 0.049(8) -0.002(5) 0.014(6) 0.005(6)
C12 0.050(8) 0.030(7) 0.028(6) -0.012(6) 0.018(6) -0.007(5)
C5 0.049(8) 0.028(7) 0.031(6) 0.012(6) 0.023(6) 0.010(5)
C1 0.053(8) 0.020(6) 0.041(7) 0.004(5) 0.035(7) -0.001(5)
C11 0.023(6) 0.046(8) 0.047(7) -0.002(6) 0.021(6) -0.016(6)
C2 0.055(8) 0.020(6) 0.047(7) -0.003(6) 0.040(7) -0.005(5)
C9 0.025(6) 0.031(7) 0.037(7) -0.008(5) 0.011(6) -0.006(5)
C4 0.030(7) 0.028(6) 0.044(7) 0.006(5) 0.016(6) 0.001(6)
C3 0.037(7) 0.034(7) 0.049(8) -0.000(6) 0.024(6) -0.013(6)

loop_
_atom_type_symbol
_atom_type_scat_dispersion_real
_atom_type_scat_dispersion_imag
_atom_type_scat_Cromer_Mann_a1
_atom_type_scat_Cromer_Mann_a2
_atom_type_scat_Cromer_Mann_a3
_atom_type_scat_Cromer_Mann_a4
_atom_type_scat_Cromer_Mann_b1
_atom_type_scat_Cromer_Mann_b2
_atom_type_scat_Cromer_Mann_b3
_atom_type_scat_Cromer_Mann_b4
_atom_type_scat_Cromer_Mann_c
_atom_type_scat_source
_atom_type_scat_dispersion_source
Br -0.28346 2.55990 17.17890 5.23580 5.63770 3.98510 2.17230 16.57960 0.26090 41.43280 2.95570 'International Tables Volume C Table 6.1.1.4 (pp. 500-502)' 'Henke, Gullikson and Davis, At. Data and Nucl. Data Tables, 1993, 54, 2'
C 0.00347 0.00161 2.31000 1.02000 1.58860 0.86500 20.84390 10.20750 0.56870 51.65120 0.21560 'International Tables Volume C Table 6.1.1.4 (pp. 500-502)' 'Henke, Gullikson and Davis, At. Data and Nucl. Data Tables, 1993, 54, 2'
Cl 0.14873 0.16029 11.46040 7.19640 6.25560 1.64550 0.01040 1.16620 18.51940 47.77840 -9.55740 'International Tables Volume C Table 6.1.1.4 (pp. 500-502)' 'Henke, Gullikson and Davis, At. Data and Nucl. Data Tables, 1993, 54, 2'
Co 0.35655 0.96576 12.28410 7.34090 4.00340 2.34880 4.27910 0.27840 13.53590 71.16920 1.01180 'International Tables Volume C Table 6.1.1.4 (pp. 500-502)' 'Henke, Gullikson and Davis, At. Data and Nucl. Data Tables, 1993, 54, 2'
H 0.00000 0.00000 0.49300 0.32291 0.14019 0.04081 10.51090 26.12570 3.14236 57.79970 0.00304 'International Tables Volume C Table 6.1.1.4 (pp. 500-502)' 'Henke, Gullikson and Davis, At. Data and Nucl. Data Tables, 1993, 54, 2'
N 0.00653 0.00323 12.21260 3.13220 2.01250 1.16630 0.00570 9.89330 28.99750 0.58260 -11.52900 'International Tables Volume C Table 6.1.1.4 (pp. 500-502)' 'Henke, Gullikson and Davis, At. Data and Nucl. Data Tables, 1993, 54, 2'
O 0.01158 0.00611 3.04850 2.28680 1.54630 0.86700 13.27710 5.70110 0.32390 32.90890 0.25080 'International Tables Volume C Table 6.1.1.4 (pp. 500-502)' 'Henke, Gullikson and Davis, At. Data and Nucl. Data Tables, 1993, 54, 2'

loop_
_geom_angle_atom_site_label_1
_geom_angle_atom_site_label_2
_geom_angle_atom_site_label_3
_geom_angle
_geom_angle_site_symmetry_1
_geom_angle_site_symmetry_3
_geom_angle_publ_flag
O1 Co1 Cl1 121.9(3) . . ?
N2 Co1 Cl1 118.3(3) . . ?
N2 Co1 O1 95.3(4) . . ?
N1 Co1 Cl1 104.6(3) . . ?
N1 Co1 O1 115.6(4) . . ?
N1 Co1 N2 99.3(4) . . ?
C8 O1 Co1 124.6(7) . . ?
C6 N2 Co1 123.2(9) . . ?
C5 N2 Co1 117.3(7) . . ?
C5 N2 C6 118.9(10) . . ?
C1 N1 Co1 112.9(7) . . ?
C2 N1 Co1 112.7(7) . . ?
C2 N1 C1 106.5(9) . . ?
C3 N1 Co1 107.8(7) . . ?
C3 N1 C1 106.9(9) . . ?
C3 N1 C2 109.8(10) . . ?
C8 C7 C6 125.3(10) . . ?
C12 C7 C6 116.6(10) . . ?
C12 C7 C8 117.8(11) . . ?
C7 C6 N2 124.7(11) . . ?
C7 C8 O1 124.2(11) . . ?
C9 C8 O1 117.1(10) . . ?
C9 C8 C7 118.7(11) . . ?
C11 C10 H10 121.6(7) . . ?
C9 C10 H10 121.6(8) . . ?
C9 C10 C11 116.8(12) . . ?
H12 C12 C7 119.5(7) . . ?
C11 C12 C7 121.1(11) . . ?
C11 C12 H12 119.5(7) . . ?
H5a C5 N2 109.5(6) . . ?
H5b C5 N2 109.5(6) . . ?
H5b C5 H5a 108.1 . . ?
C4 C5 N2 110.6(9) . . ?
C4 C5 H5a 109.5(7) . . ?
C4 C5 H5b 109.5(7) . . ?
H1a C1 N1 109.1(6) . . ?
H1b C1 N1 109.1(6) . . ?
H1b C1 H1a 107.8 . . ?
C2 C1 N1 112.6(9) 3_666 . ?
C2 C1 H1a 109.1(6) 3_666 . ?
C2 C1 H1b 109.1(6) 3_666 . ?
C10 C11 Br1 117.5(10) . . ?
C12 C11 Br1 119.7(10) . . ?
C12 C11 C10 122.8(11) . . ?
C1 C2 N1 110.4(10) 3_666 . ?
H2a C2 N1 109.6(6) . . ?
H2a C2 C1 109.6(6) . 3_666 ?
H2b C2 N1 109.6(6) . . ?
H2b C2 C1 109.6(6) . 3_666 ?
H2b C2 H2a 108.1 . . ?
C10 C9 C8 122.8(12) . . ?
H9 C9 C8 118.6(7) . . ?
H9 C9 C10 118.6(8) . . ?
H4a C4 C5 108.3(7) . . ?
H4b C4 C5 108.3(7) . . ?
H4b C4 H4a 107.4 . . ?
C3 C4 C5 115.9(11) . . ?
C3 C4 H4a 108.3(7) . . ?
C3 C4 H4b 108.3(7) . . ?
C4 C3 N1 116.2(9) . . ?
H3a C3 N1 108.2(6) . . ?
H3a C3 C4 108.2(7) . . ?
H3b C3 N1 108.2(6) . . ?
H3b C3 C4 108.2(7) . . ?
H3b C3 H3a 107.4 . . ?

loop_
_geom_bond_atom_site_label_1
_geom_bond_atom_site_label_2
_geom_bond_distance
_geom_bond_site_symmetry_2
_geom_bond_publ_flag
Br1 C11 1.916(11) . ?
Co1 Cl1 2.218(4) . ?
Co1 O1 1.909(9) . ?
Co1 N2 1.966(10) . ?
Co1 N1 2.071(9) . ?
O1 C8 1.310(14) . ?
N2 C6 1.282(14) . ?
N2 C5 1.472(16) . ?
N1 C1 1.495(13) . ?
N1 C2 1.483(15) . ?
N1 C3 1.505(16) . ?
C7 C6 1.448(17) . ?
C7 C8 1.399(16) . ?
C7 C12 1.429(16) . ?
C8 C9 1.399(17) . ?
C10 H10 0.9300 . ?
C10 C11 1.379(19) . ?
C10 C9 1.397(17) . ?
C12 H12 0.9300 . ?
C12 C11 1.342(18) . ?
C5 H5a 0.9700 . ?
C5 H5b 0.9700 . ?
C5 C4 1.502(17) . ?
C1 H1a 0.9700 . ?
C1 H1b 0.9700 . ?
C1 C2 1.505(18) 3_666 ?
C2 H2a 0.9700 . ?
C2 H2b 0.9700 . ?
C9 H9 0.9300 . ?
C4 H4a 0.9700 . ?
C4 H4b 0.9700 . ?
C4 C3 1.540(17) . ?
C3 H3a 0.9700 . ?
C3 H3b 0.9700 . ?

loop_
_geom_torsion_atom_site_label_1
_geom_torsion_atom_site_label_2
_geom_torsion_atom_site_label_3
_geom_torsion_atom_site_label_4
_geom_torsion
_geom_torsion_site_symmetry_1
_geom_torsion_site_symmetry_2
_geom_torsion_site_symmetry_3
_geom_torsion_site_symmetry_4
_geom_torsion_publ_flag
Br1 C11 C10 C9 -179.1(9) . . . . ?
Br1 C11 C12 C7 177.2(9) . . . . ?
Co1 O1 C8 C7 -8.4(11) . . . . ?
Co1 O1 C8 C9 173.7(9) . . . . ?
Co1 N2 C6 C7 1.6(11) . . . . ?
Co1 N2 C5 C4 -55.3(8) . . . . ?
Co1 N1 C1 C2 -65.3(8) . . . 3_666 ?
Co1 N1 C2 C1 66.9(7) . . . 3_666 ?
Co1 N1 C3 C4 55.3(8) . . . . ?
O1 C8 C7 C6 -8.2(15) . . . . ?
O1 C8 C7 C12 178.6(12) . . . . ?
O1 C8 C9 C10 179.8(10) . . . . ?
N2 C6 C7 C8 11.8(16) . . . . ?
N2 C6 C7 C12 -174.9(13) . . . . ?
N2 C5 C4 C3 67.0(11) . . . . ?
N1 C1 C2 N1 -61.1(9) . . 3_666 3_666 ?
N1 C2 C1 N1 61.1(9) . . 3_666 3_666 ?
N1 C3 C4 C5 -72.3(12) . . . . ?
C7 C8 C9 C10 1.8(14) . . . . ?
C7 C12 C11 C10 -3.2(14) . . . . ?
C8 C9 C10 C11 -0.6(14) . . . . ?
